data_2225688
loop_
_publ_author_name
'Zhou, Yan-Ling'
'Liang, Hong'
'Zeng, Ming-Hua'

_publ_section_title
;
 <i>catena</i>-Poly[[[1,2-bis(benzimidazol-2-yl)ethane]cadmium(II)]-\m-sebacato]
;
_journal_coeditor_code SI2241
_journal_issue 4
_journal_name_full 'Acta Crystallographica Section E'
_journal_page_first m405
_journal_paper_doi 10.1107/S1600536810005714
_journal_volume 66
_journal_year 2010
_chemical_formula_iupac '[Cd (C10 H16 O4) (C16 H14 N4)]'
_chemical_formula_moiety 'C26 H30 Cd N4 O4'
_chemical_formula_sum 'C26 H30 Cd N4 O4'
_chemical_formula_weight 574.95
_chemical_name_systematic
;
<i>catena</i>-Poly[[[1,2-bis(benzimidazol-2-yl)ethane]cadmium(II)]-
\m-sebacato]
;
_space_group_IT_number 14
_symmetry_cell_setting monoclinic
_symmetry_space_group_name_Hall '-P 2ybc'
_symmetry_space_group_name_H-M 'P 1 21/c 1'
_atom_sites_solution_hydrogens geom
_atom_sites_solution_primary direct
_atom_sites_solution_secondary difmap
_audit_creation_method SHELXL-97
_cell_angle_alpha 90.00
_cell_angle_beta 98.851(3)
_cell_angle_gamma 90.00
_cell_formula_units_Z 4
_cell_length_a 8.7554(14)
_cell_length_b 15.674(3)
_cell_length_c 18.455(3)
_cell_measurement_reflns_used 5481
_cell_measurement_temperature 110(2)
_cell_measurement_theta_max 26.96
_cell_measurement_theta_min 2.35
_cell_volume 2502.5(7)
_computing_cell_refinement 'SAINT (Bruker, 2001)'
_computing_data_collection 'SMART (Bruker, 2001)'
_computing_data_reduction 'SAINT (Bruker, 2001)'
_computing_molecular_graphics 'XSEED (Barbour, 2001)'
_computing_publication_material 'publCIF (Westrip, 2010) and PLATON (Spek, 2009)'
_computing_structure_refinement 'SHELXL97 (Sheldrick, 2008)'
_computing_structure_solution 'SHELXS97 (Sheldrick, 2008)'
_diffrn_ambient_temperature 110(2)
_diffrn_measured_fraction_theta_full 0.994
_diffrn_measured_fraction_theta_max 0.994
_diffrn_measurement_device_type 'Bruker SMART APEX CCD area-detector'
_diffrn_measurement_method 'phi and omega scans'
_diffrn_radiation_monochromator graphite
_diffrn_radiation_source 'fine-focus sealed tube'
_diffrn_radiation_type MoK\a
_diffrn_radiation_wavelength 0.71073
_diffrn_reflns_av_R_equivalents 0.0261
_diffrn_reflns_av_sigmaI/netI 0.0353
_diffrn_reflns_limit_h_max 6
_diffrn_reflns_limit_h_min -10
_diffrn_reflns_limit_k_max 17
_diffrn_reflns_limit_k_min -18
_diffrn_reflns_limit_l_max 21
_diffrn_reflns_limit_l_min -21
_diffrn_reflns_number 10665
_diffrn_reflns_theta_full 24.99
_diffrn_reflns_theta_max 24.99
_diffrn_reflns_theta_min 1.71
_exptl_absorpt_coefficient_mu 0.912
_exptl_absorpt_correction_T_max 0.7908
_exptl_absorpt_correction_T_min 0.6686
_exptl_absorpt_correction_type multi-scan
_exptl_absorpt_process_details '(SADABS; Sheldrick, 1996)'
_exptl_crystal_colour yellow
_exptl_crystal_density_diffrn 1.526
_exptl_crystal_density_method 'not measured'
_exptl_crystal_description block
_exptl_crystal_F_000 1176
_exptl_crystal_size_max 0.48
_exptl_crystal_size_mid 0.34
_exptl_crystal_size_min 0.27
_refine_diff_density_max 0.824
_refine_diff_density_min -0.444
_refine_ls_extinction_method none
_refine_ls_goodness_of_fit_ref 1.087
_refine_ls_hydrogen_treatment constr
_refine_ls_matrix_type full
_refine_ls_number_parameters 316
_refine_ls_number_reflns 4390
_refine_ls_number_restraints 0
_refine_ls_restrained_S_all 1.087
_refine_ls_R_factor_all 0.0461
_refine_ls_R_factor_gt 0.0315
_refine_ls_shift/su_max 0.000
_refine_ls_shift/su_mean 0.000
_refine_ls_structure_factor_coef Fsqd
_refine_ls_weighting_details 'w=1/[s^2^(Fo^2^)+(0.0480P)^2^+3.2870P] where P=(Fo^2^+2Fc^2^)/3'
_refine_ls_weighting_scheme calc
_refine_ls_wR_factor_gt 0.0779
_refine_ls_wR_factor_ref 0.0956
_reflns_number_gt 3533
_reflns_number_total 4390
_reflns_threshold_expression >2sigma(I)
_cod_data_source_file si2241.cif
_cod_data_source_block I
_cod_depositor_comments
;
The following automatic conversions were performed:
'_symmetry_cell_setting' value 'Monoclinic' changed to 'monoclinic'
according to '/home/saulius/struct/CIF-dictionaries/cif_core.dic'
dictionary named 'cif_core.dic' version 2.4.1 from
2010-06-29.

'_geom_bond_publ_flag' value 'Y' changed to 'y' according to
'/home/saulius/struct/CIF-dictionaries/cif_core.dic' dictionary named
'cif_core.dic' version 2.4.1 from 2010-06-29 (6 times).

Automatic conversion script
Id: cif_fix_enum 1527 2010-12-29 10:47:43Z saulius 
;
_cod_original_cell_volume 2502.4(7)
_cod_original_sg_symbol_H-M 'P 21/c'
_cod_database_code 2225688
_cod_database_fobs_code 2225688

loop_
_symmetry_equiv_pos_as_xyz
'x, y, z'
'-x, y+1/2, -z+1/2'
'-x, -y, -z'
'x, -y-1/2, z-1/2'

loop_
_atom_site_type_symbol
_atom_site_label
_atom_site_fract_x
_atom_site_fract_y
_atom_site_fract_z
_atom_site_U_iso_or_equiv
_atom_site_adp_type
_atom_site_calc_flag
_atom_site_refinement_flags
_atom_site_occupancy
_atom_site_disorder_assembly
_atom_site_disorder_group
Cd Cd1 0.09748(3) 0.490930(16) 0.300044(14) 0.01805(11) Uani d . 1 . .
N N1 -0.1515(4) 0.52080(19) 0.25864(16) 0.0194(7) Uani d . 1 . .
N N2 -0.4062(4) 0.50949(19) 0.25203(17) 0.0203(7) Uani d . 1 . .
H H2A -0.4966 0.4885 0.2581 0.024 Uiso calc R 1 . .
N N3 0.0647(4) 0.41909(19) 0.40440(16) 0.0181(7) Uani d . 1 . .
N N4 -0.0190(3) 0.38418(19) 0.50792(15) 0.0190(7) Uani d . 1 . .
H H4A -0.0836 0.3724 0.5387 0.023 Uiso calc R 1 . .
O O1 0.1064(3) 0.38258(17) 0.21291(15) 0.0269(6) Uani d . 1 . .
O O2 0.3259(3) 0.43106(16) 0.27181(14) 0.0210(6) Uani d . 1 . .
O O3 0.1740(3) 0.60960(16) 0.37739(13) 0.0217(6) Uani d . 1 . .
O O4 0.1927(3) 0.62282(16) 0.26098(14) 0.0233(6) Uani d . 1 . .
C C1 -0.2210(4) 0.5909(2) 0.2205(2) 0.0214(8) Uani d . 1 . .
C C2 -0.1571(5) 0.6594(3) 0.1866(2) 0.0278(9) Uani d . 1 . .
H H2B -0.0485 0.6645 0.1883 0.033 Uiso calc R 1 . .
C C3 -0.2570(5) 0.7191(3) 0.1510(2) 0.0299(10) Uani d . 1 . .
H H3A -0.2164 0.7663 0.1278 0.036 Uiso calc R 1 . .
C C4 -0.4171(5) 0.7116(3) 0.1481(2) 0.0302(10) Uani d . 1 . .
H H4B -0.4822 0.7544 0.1234 0.036 Uiso calc R 1 . .
C C5 -0.4836(5) 0.6447(3) 0.1799(2) 0.0272(9) Uani d . 1 . .
H H5A -0.5924 0.6396 0.1773 0.033 Uiso calc R 1 . .
C C6 -0.3813(4) 0.5844(2) 0.2163(2) 0.0213(8) Uani d . 1 . .
C C7 -0.2672(4) 0.4744(2) 0.27599(19) 0.0197(8) Uani d . 1 . .
C C8 -0.2521(5) 0.3929(2) 0.3185(2) 0.0219(8) Uani d . 1 . .
H H8A -0.1653 0.3598 0.3040 0.026 Uiso calc R 1 . .
H H8B -0.3476 0.3591 0.3045 0.026 Uiso calc R 1 . .
C C9 -0.2244(4) 0.4032(2) 0.4013(2) 0.0206(8) Uani d . 1 . .
H H9A -0.2728 0.4573 0.4137 0.025 Uiso calc R 1 . .
H H9B -0.2777 0.3561 0.4230 0.025 Uiso calc R 1 . .
C C10 -0.0578(4) 0.4038(2) 0.4366(2) 0.0191(8) Uani d . 1 . .
C C11 0.1930(4) 0.4077(2) 0.46061(19) 0.0176(8) Uani d . 1 . .
C C12 0.3508(4) 0.4136(2) 0.4588(2) 0.0226(9) Uani d . 1 . .
H H12A 0.3884 0.4293 0.4150 0.027 Uiso calc R 1 . .
C C13 0.4501(5) 0.3963(2) 0.5213(2) 0.0224(8) Uani d . 1 . .
H H13A 0.5583 0.3992 0.5209 0.027 Uiso calc R 1 . .
C C14 0.3941(5) 0.3740(2) 0.5875(2) 0.0236(9) Uani d . 1 . .
H H14A 0.4658 0.3629 0.6306 0.028 Uiso calc R 1 . .
C C15 0.2386(5) 0.3684(2) 0.5901(2) 0.0220(8) Uani d . 1 . .
H H15A 0.2001 0.3537 0.6338 0.026 Uiso calc R 1 . .
C C16 0.1396(4) 0.3857(2) 0.5243(2) 0.0189(8) Uani d . 1 . .
C C17 0.2500(5) 0.3857(2) 0.2217(2) 0.0212(8) Uani d . 1 . .
C C18 0.3369(5) 0.3376(2) 0.1691(2) 0.0242(9) Uani d . 1 . .
H H18A 0.4488 0.3499 0.1815 0.029 Uiso calc R 1 . .
H H18B 0.3220 0.2755 0.1749 0.029 Uiso calc R 1 . .
C C19 0.2816(5) 0.3627(2) 0.0897(2) 0.0271(9) Uani d . 1 . .
H H19A 0.3410 0.3303 0.0574 0.033 Uiso calc R 1 . .
H H19B 0.1712 0.3472 0.0764 0.033 Uiso calc R 1 . .
C C20 0.3008(5) 0.4576(3) 0.0773(2) 0.0288(9) Uani d . 1 . .
H H20A 0.4098 0.4733 0.0949 0.035 Uiso calc R 1 . .
H H20B 0.2356 0.4892 0.1075 0.035 Uiso calc R 1 . .
C C21 0.2588(5) 0.4865(3) -0.0021(2) 0.0285(9) Uani d . 1 . .
H H21A 0.1521 0.4681 -0.0212 0.034 Uiso calc R 1 . .
H H21B 0.3293 0.4589 -0.0322 0.034 Uiso calc R 1 . .
C C22 0.2704(5) 0.5833(3) -0.0092(2) 0.0305(10) Uani d . 1 . .
H H22A 0.3746 0.6015 0.0142 0.037 Uiso calc R 1 . .
H H22B 0.1944 0.6100 0.0183 0.037 Uiso calc R 1 . .
C C23 0.2422(5) 0.6172(2) -0.0878(2) 0.0245(9) Uani d . 1 . .
H H23A 0.3248 0.5961 -0.1143 0.029 Uiso calc R 1 . .
H H23B 0.1423 0.5949 -0.1132 0.029 Uiso calc R 1 . .
C C24 0.2393(5) 0.7145(2) -0.0905(2) 0.0281(9) Uani d . 1 . .
H H24A 0.1541 0.7353 -0.0656 0.042 Uiso calc R 1 . .
H H24B 0.3375 0.7366 -0.0631 0.042 Uiso calc R 1 . .
C C25 0.2180(5) 0.7502(2) 0.3325(2) 0.0225(8) Uani d . 1 . .
H H25A 0.1273 0.7789 0.3040 0.034 Uiso calc R 1 . .
H H25B 0.3096 0.7666 0.3101 0.034 Uiso calc R 1 . .
C C26 0.1956(4) 0.6554(2) 0.3231(2) 0.0210(8) Uani d . 1 . .

loop_
_atom_site_aniso_label
_atom_site_aniso_U_11
_atom_site_aniso_U_22
_atom_site_aniso_U_33
_atom_site_aniso_U_12
_atom_site_aniso_U_13
_atom_site_aniso_U_23
Cd1 0.01791(16) 0.02168(16) 0.01482(16) -0.00217(11) 0.00329(10) 0.00041(11)
N1 0.0207(17) 0.0248(17) 0.0121(16) -0.0036(13) 0.0001(13) 0.0008(12)
N2 0.0156(16) 0.0292(18) 0.0161(16) -0.0049(14) 0.0023(13) -0.0007(13)
N3 0.0228(17) 0.0168(15) 0.0149(16) -0.0013(13) 0.0036(13) 0.0002(12)
N4 0.0260(19) 0.0199(16) 0.0119(16) 0.0022(13) 0.0056(14) 0.0031(12)
O1 0.0209(16) 0.0298(15) 0.0292(16) -0.0017(12) 0.0016(12) -0.0059(12)
O2 0.0210(14) 0.0223(14) 0.0199(14) -0.0034(11) 0.0036(11) -0.0037(11)
O3 0.0284(15) 0.0215(14) 0.0164(14) -0.0031(11) 0.0073(11) 0.0033(11)
O4 0.0301(16) 0.0256(14) 0.0146(14) -0.0033(12) 0.0045(12) -0.0017(11)
C1 0.026(2) 0.022(2) 0.0157(19) -0.0027(16) -0.0013(16) -0.0016(15)
C2 0.025(2) 0.031(2) 0.027(2) -0.0058(18) 0.0021(17) 0.0037(18)
C3 0.039(3) 0.026(2) 0.024(2) -0.0026(19) 0.0026(19) 0.0080(17)
C4 0.034(3) 0.029(2) 0.027(2) 0.0033(19) -0.0005(19) 0.0054(18)
C5 0.025(2) 0.031(2) 0.025(2) 0.0014(18) 0.0011(17) -0.0028(17)
C6 0.025(2) 0.022(2) 0.017(2) 0.0003(16) 0.0022(16) -0.0020(15)
C7 0.023(2) 0.023(2) 0.0126(19) -0.0032(16) 0.0034(16) -0.0052(15)
C8 0.024(2) 0.022(2) 0.020(2) -0.0056(16) 0.0026(16) -0.0013(15)
C9 0.023(2) 0.022(2) 0.017(2) -0.0033(16) 0.0059(16) 0.0019(15)
C10 0.023(2) 0.0124(18) 0.022(2) -0.0009(15) 0.0044(16) -0.0023(15)
C11 0.024(2) 0.0118(17) 0.0165(19) -0.0007(15) 0.0018(16) -0.0010(14)
C12 0.027(2) 0.0191(19) 0.022(2) -0.0021(16) 0.0049(17) 0.0005(15)
C13 0.022(2) 0.022(2) 0.022(2) 0.0002(16) 0.0012(17) -0.0042(16)
C14 0.031(2) 0.020(2) 0.017(2) 0.0055(17) -0.0016(17) -0.0012(15)
C15 0.030(2) 0.020(2) 0.016(2) 0.0039(16) 0.0040(17) 0.0028(15)
C16 0.026(2) 0.0159(18) 0.0142(19) 0.0006(16) 0.0021(16) -0.0027(14)
C17 0.026(2) 0.0192(19) 0.018(2) -0.0037(16) 0.0015(17) 0.0050(15)
C18 0.026(2) 0.022(2) 0.025(2) 0.0019(17) 0.0020(17) -0.0034(16)
C19 0.035(2) 0.025(2) 0.022(2) 0.0052(18) 0.0060(18) -0.0038(17)
C20 0.036(2) 0.023(2) 0.026(2) 0.0018(18) 0.0038(19) 0.0031(17)
C21 0.038(2) 0.030(2) 0.017(2) 0.0023(19) 0.0010(18) 0.0007(16)
C22 0.045(3) 0.026(2) 0.019(2) 0.0030(19) -0.0010(19) 0.0012(17)
C23 0.027(2) 0.021(2) 0.025(2) 0.0038(17) 0.0013(17) -0.0003(16)
C24 0.037(2) 0.022(2) 0.024(2) 0.0015(18) -0.0015(19) -0.0021(16)
C25 0.022(2) 0.026(2) 0.019(2) -0.0033(16) 0.0018(16) 0.0029(16)
C26 0.0127(19) 0.026(2) 0.023(2) -0.0023(16) 0.0001(15) 0.0007(17)

loop_
_atom_type_symbol
_atom_type_description
_atom_type_scat_dispersion_real
_atom_type_scat_dispersion_imag
_atom_type_scat_source
C C 0.0033 0.0016 'International Tables Vol C Tables 4.2.6.8 and 6.1.1.4'
H H 0.0000 0.0000 'International Tables Vol C Tables 4.2.6.8 and 6.1.1.4'
N N 0.0061 0.0033 'International Tables Vol C Tables 4.2.6.8 and 6.1.1.4'
O O 0.0106 0.0060 'International Tables Vol C Tables 4.2.6.8 and 6.1.1.4'
Cd Cd -0.8075 1.2024 'International Tables Vol C Tables 4.2.6.8 and 6.1.1.4'

loop_
_geom_angle_atom_site_label_1
_geom_angle_atom_site_label_2
_geom_angle_atom_site_label_3
_geom_angle_site_symmetry_1
_geom_angle_site_symmetry_3
_geom_angle
_geom_angle_publ_flag
N1 Cd1 N3 . . 98.51(11) ?
N1 Cd1 O2 . . 145.72(10) ?
N3 Cd1 O2 . . 102.28(10) ?
N1 Cd1 O1 . . 92.89(10) ?
N3 Cd1 O1 . . 104.02(10) ?
O2 Cd1 O1 . . 55.80(9) ?
N1 Cd1 O3 . . 102.14(10) ?
N3 Cd1 O3 . . 86.56(9) ?
O2 Cd1 O3 . . 106.02(9) ?
O1 Cd1 O3 . . 160.22(9) ?
N1 Cd1 O4 . . 94.74(10) ?
N3 Cd1 O4 . . 141.03(10) ?
O2 Cd1 O4 . . 85.97(9) ?
O1 Cd1 O4 . . 111.74(9) ?
O3 Cd1 O4 . . 54.78(8) ?
N1 Cd1 C17 . . 118.86(11) ?
N3 Cd1 C17 . . 106.81(11) ?
O2 Cd1 C17 . . 28.27(10) ?
O1 Cd1 C17 . . 27.65(10) ?
O3 Cd1 C17 . . 133.42(10) ?
O4 Cd1 C17 . . 98.27(10) ?
N1 Cd1 C26 . . 97.00(11) ?
N3 Cd1 C26 . . 114.25(11) ?
O2 Cd1 C26 . . 98.88(10) ?
O1 Cd1 C26 . . 138.34(10) ?
O3 Cd1 C26 . . 27.70(10) ?
O4 Cd1 C26 . . 27.29(10) ?
C17 Cd1 C26 . . 119.61(11) ?
C7 N1 C1 . . 105.3(3) ?
C7 N1 Cd1 . . 122.8(3) ?
C1 N1 Cd1 . . 131.4(2) ?
C7 N2 C6 . . 107.6(3) ?
C7 N2 H2A . . 126.2 ?
C6 N2 H2A . . 126.2 ?
C10 N3 C11 . . 104.7(3) ?
C10 N3 Cd1 . . 133.0(3) ?
C11 N3 Cd1 . . 119.3(2) ?
C10 N4 C16 . . 107.8(3) ?
C10 N4 H4A . . 126.1 ?
C16 N4 H4A . . 126.1 ?
C17 O1 Cd1 . . 91.2(2) ?
C17 O2 Cd1 . . 91.0(2) ?
C26 O3 Cd1 . . 91.8(2) ?
C26 O4 Cd1 . . 92.0(2) ?
N1 C1 C6 . . 109.1(3) ?
N1 C1 C2 . . 131.1(4) ?
C6 C1 C2 . . 119.8(4) ?
C3 C2 C1 . . 117.8(4) ?
C3 C2 H2B . . 121.1 ?
C1 C2 H2B . . 121.1 ?
C2 C3 C4 . . 121.3(4) ?
C2 C3 H3A . . 119.4 ?
C4 C3 H3A . . 119.4 ?
C5 C4 C3 . . 122.4(4) ?
C5 C4 H4B . . 118.8 ?
C3 C4 H4B . . 118.8 ?
C4 C5 C6 . . 116.0(4) ?
C4 C5 H5A . . 122.0 ?
C6 C5 H5A . . 122.0 ?
N2 C6 C1 . . 105.5(3) ?
N2 C6 C5 . . 131.8(4) ?
C1 C6 C5 . . 122.7(4) ?
N1 C7 N2 . . 112.5(3) ?
N1 C7 C8 . . 125.9(4) ?
N2 C7 C8 . . 121.6(3) ?
C7 C8 C9 . . 115.2(3) ?
C7 C8 H8A . . 108.5 ?
C9 C8 H8A . . 108.5 ?
C7 C8 H8B . . 108.5 ?
C9 C8 H8B . . 108.5 ?
H8A C8 H8B . . 107.5 ?
C10 C9 C8 . . 115.5(3) ?
C10 C9 H9A . . 108.4 ?
C8 C9 H9A . . 108.4 ?
C10 C9 H9B . . 108.4 ?
C8 C9 H9B . . 108.4 ?
H9A C9 H9B . . 107.5 ?
N3 C10 N4 . . 112.4(3) ?
N3 C10 C9 . . 127.3(3) ?
N4 C10 C9 . . 120.3(3) ?
C16 C11 C12 . . 120.5(3) ?
C16 C11 N3 . . 108.8(3) ?
C12 C11 N3 . . 130.7(3) ?
C13 C12 C11 . . 118.3(4) ?
C13 C12 H12A . . 120.9 ?
C11 C12 H12A . . 120.9 ?
C12 C13 C14 . . 121.0(4) ?
C12 C13 H13A . . 119.5 ?
C14 C13 H13A . . 119.5 ?
C15 C14 C13 . . 121.2(4) ?
C15 C14 H14A . . 119.4 ?
C13 C14 H14A . . 119.4 ?
C14 C15 C16 . . 116.2(3) ?
C14 C15 H15A . . 121.9 ?
C16 C15 H15A . . 121.9 ?
C11 C16 N4 . . 106.3(3) ?
C11 C16 C15 . . 122.8(4) ?
N4 C16 C15 . . 130.9(3) ?
O1 C17 O2 . . 121.5(4) ?
O1 C17 C18 . . 119.5(3) ?
O2 C17 C18 . . 119.0(3) ?
O1 C17 Cd1 . . 61.1(2) ?
O2 C17 Cd1 . . 60.75(19) ?
C18 C17 Cd1 . . 171.1(3) ?
C19 C18 C17 . . 111.7(3) ?
C19 C18 H18A . . 109.3 ?
C17 C18 H18A . . 109.3 ?
C19 C18 H18B . . 109.3 ?
C17 C18 H18B . . 109.3 ?
H18A C18 H18B . . 107.9 ?
C20 C19 C18 . . 111.8(3) ?
C20 C19 H19A . . 109.3 ?
C18 C19 H19A . . 109.3 ?
C20 C19 H19B . . 109.3 ?
C18 C19 H19B . . 109.3 ?
H19A C19 H19B . . 107.9 ?
C19 C20 C21 . . 114.8(3) ?
C19 C20 H20A . . 108.6 ?
C21 C20 H20A . . 108.6 ?
C19 C20 H20B . . 108.6 ?
C21 C20 H20B . . 108.6 ?
H20A C20 H20B . . 107.5 ?
C20 C21 C22 . . 111.6(3) ?
C20 C21 H21A . . 109.3 ?
C22 C21 H21A . . 109.3 ?
C20 C21 H21B . . 109.3 ?
C22 C21 H21B . . 109.3 ?
H21A C21 H21B . . 108.0 ?
C21 C22 C23 . . 115.1(3) ?
C21 C22 H22A . . 108.5 ?
C23 C22 H22A . . 108.5 ?
C21 C22 H22B . . 108.5 ?
C23 C22 H22B . . 108.5 ?
H22A C22 H22B . . 107.5 ?
C24 C23 C22 . . 112.2(3) ?
C24 C23 H23A . . 109.2 ?
C22 C23 H23A . . 109.2 ?
C24 C23 H23B . . 109.2 ?
C22 C23 H23B . . 109.2 ?
H23A C23 H23B . . 107.9 ?
C25 C24 C23 4_575 . 113.3(3) ?
C25 C24 H24A 4_575 . 108.9 ?
C23 C24 H24A . . 108.9 ?
C25 C24 H24B 4_575 . 108.9 ?
C23 C24 H24B . . 108.9 ?
H24A C24 H24B . . 107.7 ?
C26 C25 C24 . 4_576 117.6(3) ?
C26 C25 H25A . . 107.9 ?
C24 C25 H25A 4_576 . 107.9 ?
C26 C25 H25B . . 107.9 ?
C24 C25 H25B 4_576 . 107.9 ?
H25A C25 H25B . . 107.2 ?
O4 C26 O3 . . 120.5(3) ?
O4 C26 C25 . . 119.4(3) ?
O3 C26 C25 . . 120.0(3) ?
O4 C26 Cd1 . . 60.71(19) ?
O3 C26 Cd1 . . 60.53(19) ?
C25 C26 Cd1 . . 169.2(3) ?

loop_
_geom_bond_atom_site_label_1
_geom_bond_atom_site_label_2
_geom_bond_site_symmetry_2
_geom_bond_distance
_geom_bond_publ_flag
Cd1 N1 . 2.246(3) y
Cd1 N3 . 2.287(3) y
Cd1 O2 . 2.340(3) y
Cd1 O1 . 2.348(3) y
Cd1 O3 . 2.377(3) y
Cd1 O4 . 2.382(3) y
Cd1 C17 . 2.681(4) ?
Cd1 C26 . 2.729(4) ?
N1 C7 . 1.326(5) ?
N1 C1 . 1.393(5) ?
N2 C7 . 1.347(5) ?
N2 C6 . 1.380(5) ?
N2 H2A . 0.8800 ?
N3 C10 . 1.325(5) ?
N3 C11 . 1.418(5) ?
N4 C10 . 1.344(5) ?
N4 C16 . 1.375(5) ?
N4 H4A . 0.8800 ?
O1 C17 . 1.244(5) ?
O2 C17 . 1.270(4) ?
O3 C26 . 1.269(4) ?
O4 C26 . 1.252(4) ?
C1 C6 . 1.398(5) ?
C1 C2 . 1.401(5) ?
C2 C3 . 1.377(6) ?
C2 H2B . 0.9500 ?
C3 C4 . 1.400(6) ?
C3 H3A . 0.9500 ?
C4 C5 . 1.375(6) ?
C4 H4B . 0.9500 ?
C5 C6 . 1.400(6) ?
C5 H5A . 0.9500 ?
C7 C8 . 1.494(5) ?
C8 C9 . 1.519(5) ?
C8 H8A . 0.9900 ?
C8 H8B . 0.9900 ?
C9 C10 . 1.503(5) ?
C9 H9A . 0.9900 ?
C9 H9B . 0.9900 ?
C11 C16 . 1.374(5) ?
C11 C12 . 1.391(5) ?
C12 C13 . 1.360(5) ?
C12 H12A . 0.9500 ?
C13 C14 . 1.429(5) ?
C13 H13A . 0.9500 ?
C14 C15 . 1.372(5) ?
C14 H14A . 0.9500 ?
C15 C16 . 1.405(5) ?
C15 H15A . 0.9500 ?
C17 C18 . 1.522(5) ?
C18 C19 . 1.521(5) ?
C18 H18A . 0.9900 ?
C18 H18B . 0.9900 ?
C19 C20 . 1.518(5) ?
C19 H19A . 0.9900 ?
C19 H19B . 0.9900 ?
C20 C21 . 1.525(6) ?
C20 H20A . 0.9900 ?
C20 H20B . 0.9900 ?
C21 C22 . 1.528(5) ?
C21 H21A . 0.9900 ?
C21 H21B . 0.9900 ?
C22 C23 . 1.529(5) ?
C22 H22A . 0.9900 ?
C22 H22B . 0.9900 ?
C23 C24 . 1.526(5) ?
C23 H23A . 0.9900 ?
C23 H23B . 0.9900 ?
C24 C25 4_575 1.509(5) ?
C24 H24A . 0.9900 ?
C24 H24B . 0.9900 ?
C25 C26 . 1.506(5) ?
C25 C24 4_576 1.509(5) ?
C25 H25A . 0.9900 ?
C25 H25B . 0.9900 ?

loop_
_geom_hbond_atom_site_label_D
_geom_hbond_atom_site_label_H
_geom_hbond_atom_site_label_A
_geom_hbond_site_symmetry_A
_geom_hbond_distance_DH
_geom_hbond_distance_HA
_geom_hbond_distance_DA
_geom_hbond_angle_DHA
N2 H2A O2 1_455 0.88 1.85 2.722(4) 172.8
N4 H4A O3 3_566 0.88 1.87 2.686(4) 154.2
